data_1100741
loop_
_publ_author_name
'St\'ephane A. Baudron'
'Narcis Avarvari'
'Patrick Batail'

_publ_contact_author
; Dr Patrick Batail 

  Laboratoire Chimie Ing\'enierie Mol\'eculaires et

  Mat\'eriaux d'Angers,

  UMR 6200 CNRS-Universit\'e d'Angers,

  Bat. K, 2, Boulevard Lavoisier, Angers, France 

;
_publ_contact_author_email patrick.batail@univ-angers.fr
_publ_contact_author_fax '33 2 41 73 50 11'
_publ_contact_author_phone '33 2 41 73 52 64'
_publ_section_title
;

A Straightforward Synthesis of Diverse Nickel Dithiolene Complexes Appended

with Hydrogen-Bond Donor/Acceptor Groups

;
_journal_name_full 'Inorganic Chemistry'
_journal_page_first 3380
_journal_page_last 3382
_journal_paper_doi 10.1021/ic050174n
_journal_volume 44
_journal_year 2005
_chemical_formula_sum 'C58 H45 N3 Ni O4 P2 S4'
_chemical_formula_weight 1096.86
_chemical_name_common '(PPh4)2 Ni(midt)2 CH3CN'
_chemical_name_systematic
;

 ?

;
_space_group_IT_number 14
_symmetry_cell_setting monoclinic
_symmetry_space_group_name_Hall '-P 2ybc'
_symmetry_space_group_name_H-M 'P 1 21/c 1'
_atom_sites_solution_hydrogens geom
_atom_sites_solution_primary direct
_atom_sites_solution_secondary difmap
_audit_creation_method SHELXL-97
_cell_angle_alpha 90.00
_cell_angle_beta 93.924(11)
_cell_angle_gamma 90.00
_cell_formula_units_Z 4
_cell_length_a 13.0034(12)
_cell_length_b 18.3544(14)
_cell_length_c 22.048(2)
_cell_measurement_reflns_used 7998
_cell_measurement_temperature 200(2)
_cell_measurement_theta_max 52.1
_cell_measurement_theta_min 3.3
_cell_volume 5249.9(8)
_computing_cell_refinement 'SELECT, CELL [STOE-IPDS]'
_computing_data_collection 'EXPOSE [STOE-IPDS]'
_computing_data_reduction 'INTEGRATE [STOE-IPDS]'
_computing_structure_refinement 'SHELXL-97 (Sheldrick, 1997)'
_computing_structure_solution 'SHELXS-97 (Sheldrick, 1990)'
_diffrn_ambient_temperature 200(2)
_diffrn_detector_area_resol_mean 6.66
_diffrn_measured_fraction_theta_full 0.961
_diffrn_measured_fraction_theta_max 0.961
_diffrn_measurement_device_type STOE-IPDS
_diffrn_measurement_method 'Oscillation, Phi. incr. = 1.1'
_diffrn_radiation_monochromator graphite
_diffrn_radiation_source 'fine-focus sealed tube'
_diffrn_radiation_type MoK\a
_diffrn_radiation_wavelength 0.71073
_diffrn_reflns_av_R_equivalents 0.0612
_diffrn_reflns_av_sigmaI/netI 0.1008
_diffrn_reflns_limit_h_max 15
_diffrn_reflns_limit_h_min -15
_diffrn_reflns_limit_k_max 22
_diffrn_reflns_limit_k_min 0
_diffrn_reflns_limit_l_max 26
_diffrn_reflns_limit_l_min 0
_diffrn_reflns_number 42496
_diffrn_reflns_theta_full 25.96
_diffrn_reflns_theta_max 25.96
_diffrn_reflns_theta_min 1.85
_exptl_absorpt_coefficient_mu 0.640
_exptl_absorpt_correction_T_max 0.9582
_exptl_absorpt_correction_T_min 0.8498
_exptl_absorpt_correction_type numerical
_exptl_absorpt_process_details 'FACEIT, STOE-IPDS'
_exptl_crystal_colour black
_exptl_crystal_density_diffrn 1.388
_exptl_crystal_density_meas ?
_exptl_crystal_density_method .
_exptl_crystal_description rod
_exptl_crystal_F_000 2272
_exptl_crystal_size_max 0.5774
_exptl_crystal_size_mid 0.1156
_exptl_crystal_size_min 0.077
_refine_diff_density_max 0.390
_refine_diff_density_min -0.320
_refine_diff_density_rms 0.062
_refine_ls_extinction_method none
_refine_ls_goodness_of_fit_ref 0.711
_refine_ls_hydrogen_treatment mixed
_refine_ls_matrix_type full
_refine_ls_number_parameters 650
_refine_ls_number_reflns 9871
_refine_ls_number_restraints 0
_refine_ls_restrained_S_all 0.711
_refine_ls_R_factor_all 0.0670
_refine_ls_R_factor_gt 0.0291
_refine_ls_shift/su_max 0.005
_refine_ls_shift/su_mean 0.000
_refine_ls_structure_factor_coef Fsqd
_refine_ls_weighting_details 'calc w=1/[\s^2^(Fo^2^)+(0.0100P)^2^+0.0000P] where P=(Fo^2^+2Fc^2^)/3'
_refine_ls_weighting_scheme calc
_refine_ls_wR_factor_gt 0.0488
_refine_ls_wR_factor_ref 0.0585
_reflns_number_gt 5803
_reflns_number_total 9871
_reflns_threshold_expression >2sigma(I)
_cod_data_source_file ic050174nsi20050201_114447.cif
_cod_data_source_block sb24p4f
_cod_database_code 1100741

loop_
_symmetry_equiv_pos_as_xyz
'x, y, z'
'-x, y+1/2, -z+1/2'
'-x, -y, -z'
'x, -y-1/2, z-1/2'

loop_
_atom_site_label
_atom_site_type_symbol
_atom_site_fract_x
_atom_site_fract_y
_atom_site_fract_z
_atom_site_U_iso_or_equiv
_atom_site_adp_type
_atom_site_occupancy
_atom_site_symmetry_multiplicity
_atom_site_calc_flag
_atom_site_refinement_flags
_atom_site_disorder_assembly
_atom_site_disorder_group
Ni1 Ni 0.24542(2) 0.227568(18) 0.016087(14) 0.02289(8) Uani 1 1 d . . .
S1 S 0.34317(5) 0.25941(4) 0.09754(3) 0.02684(15) Uani 1 1 d . . .
S4 S 0.14794(5) 0.17660(4) -0.05781(3) 0.02947(16) Uani 1 1 d . . .
S3 S 0.11322(5) 0.26466(4) 0.06598(3) 0.02976(15) Uani 1 1 d . . .
S2 S 0.37750(5) 0.20876(4) -0.04040(3) 0.02869(16) Uani 1 1 d . . .
N2 N -0.14615(15) 0.21759(12) -0.03274(9) 0.0313(5) Uani 1 1 d . . .
H2 H -0.2115 0.2183 -0.0419 0.038 Uiso 1 1 calc R . .
C3 C 0.47778(17) 0.23004(14) 0.01208(11) 0.0249(6) Uani 1 1 d . . .
C7 C 0.02806(18) 0.19980(13) -0.03576(11) 0.0240(6) Uani 1 1 d . . .
C6 C 0.01261(17) 0.23630(14) 0.01626(11) 0.0246(6) Uani 1 1 d . . .
C2 C 0.46283(17) 0.25205(13) 0.06972(11) 0.0236(6) Uani 1 1 d . . .
N1 N 0.63773(15) 0.25179(12) 0.05904(9) 0.0336(6) Uani 1 1 d . . .
H1 H 0.7034 0.2544 0.0665 0.040 Uiso 1 1 calc R . .
C1 C 0.56539(19) 0.26810(15) 0.10092(11) 0.0299(6) Uani 1 1 d . . .
C5 C -0.09854(18) 0.24864(13) 0.01933(11) 0.0259(6) Uani 1 1 d . . .
C8 C -0.07442(19) 0.18530(14) -0.06815(12) 0.0297(6) Uani 1 1 d . . .
C4 C 0.58952(19) 0.23072(14) 0.00349(11) 0.0275(6) Uani 1 1 d . . .
O2 O 0.63433(13) 0.21710(11) -0.04180(8) 0.0382(5) Uani 1 1 d . . .
O3 O -0.14473(12) 0.27997(10) 0.05827(8) 0.0356(4) Uani 1 1 d . . .
O4 O -0.09492(14) 0.15168(11) -0.11451(9) 0.0459(5) Uani 1 1 d . . .
O1 O 0.58615(14) 0.29111(11) 0.15233(8) 0.0445(5) Uani 1 1 d . . .
P1A P 0.25902(5) 0.53733(4) 0.12069(3) 0.02648(16) Uani 1 1 d . . .
C1A C 0.2969(2) 0.62679(14) 0.14633(11) 0.0308(6) Uani 1 1 d . . .
C2A C 0.3995(2) 0.64812(16) 0.14411(13) 0.0411(7) Uani 1 1 d . . .
H2A H 0.4454 0.6189 0.1246 0.049 Uiso 1 1 calc R . .
C3A C 0.4328(3) 0.71254(17) 0.17090(15) 0.0533(9) Uani 1 1 d . . .
H3A H 0.5012 0.7266 0.1693 0.064 Uiso 1 1 calc R . .
C4A C 0.3663(3) 0.75592(17) 0.19980(14) 0.0550(9) Uani 1 1 d . . .
H4A H 0.3897 0.7991 0.2181 0.066 Uiso 1 1 calc R . .
C5A C 0.2643(3) 0.73567(17) 0.20184(14) 0.0568(9) Uani 1 1 d . . .
H5A H 0.2190 0.7657 0.2211 0.068 Uiso 1 1 calc R . .
C6A C 0.2293(2) 0.67154(16) 0.17569(13) 0.0440(7) Uani 1 1 d . . .
H6A H 0.1606 0.6580 0.1776 0.053 Uiso 1 1 calc R . .
C7A C 0.29653(19) 0.47626(14) 0.18223(11) 0.0290(6) Uani 1 1 d . . .
C8A C 0.2429(2) 0.47959(16) 0.23493(13) 0.0416(7) Uani 1 1 d . . .
H8A H 0.1840 0.5082 0.2354 0.050 Uiso 1 1 calc R . .
C9A C 0.2762(2) 0.44106(17) 0.28620(13) 0.0485(8) Uani 1 1 d . . .
H9A H 0.2399 0.4436 0.3210 0.058 Uiso 1 1 calc R . .
C10A C 0.3637(2) 0.39869(16) 0.28555(14) 0.0445(8) Uani 1 1 d . . .
H10A H 0.3872 0.3734 0.3203 0.053 Uiso 1 1 calc R . .
C11A C 0.4161(2) 0.39381(16) 0.23374(14) 0.0459(8) Uani 1 1 d . . .
H11A H 0.4735 0.3636 0.2331 0.055 Uiso 1 1 calc R . .
C12A C 0.3841(2) 0.43362(15) 0.18209(13) 0.0380(7) Uani 1 1 d . . .
H12A H 0.4215 0.4315 0.1477 0.046 Uiso 1 1 calc R . .
C13A C 0.31748(18) 0.51391(13) 0.05156(11) 0.0273(6) Uani 1 1 d . . .
C14A C 0.3221(2) 0.44106(14) 0.03433(12) 0.0332(6) Uani 1 1 d . . .
H14A H 0.3046 0.4047 0.0611 0.040 Uiso 1 1 calc R . .
C15A C 0.3529(2) 0.42281(16) -0.02255(13) 0.0395(7) Uani 1 1 d . . .
H15A H 0.3574 0.3741 -0.0337 0.047 Uiso 1 1 calc R . .
C16A C 0.3770(2) 0.47672(16) -0.06283(13) 0.0402(7) Uani 1 1 d . . .
H16A H 0.3968 0.4643 -0.1012 0.048 Uiso 1 1 calc R . .
C17A C 0.3716(2) 0.54863(17) -0.04635(13) 0.0445(8) Uani 1 1 d . . .
H17A H 0.3883 0.5848 -0.0736 0.053 Uiso 1 1 calc R . .
C18A C 0.3416(2) 0.56780(15) 0.01080(12) 0.0365(7) Uani 1 1 d . . .
H18A H 0.3376 0.6166 0.0217 0.044 Uiso 1 1 calc R . .
C19A C 0.12221(19) 0.53231(14) 0.10346(11) 0.0265(6) Uani 1 1 d . . .
C20A C 0.0696(2) 0.59107(15) 0.07564(11) 0.0317(6) Uani 1 1 d . . .
H20A H 0.1030 0.6353 0.0712 0.038 Uiso 1 1 calc R . .
C21A C -0.0327(2) 0.58308(16) 0.05470(12) 0.0373(7) Uani 1 1 d . . .
H21A H -0.0686 0.6224 0.0370 0.045 Uiso 1 1 calc R . .
C22A C -0.0813(2) 0.51691(17) 0.06005(12) 0.0382(7) Uani 1 1 d . . .
H22A H -0.1500 0.5118 0.0461 0.046 Uiso 1 1 calc R . .
C23A C -0.0285(2) 0.45794(16) 0.08601(12) 0.0372(7) Uani 1 1 d . . .
H23A H -0.0613 0.4131 0.0886 0.045 Uiso 1 1 calc R . .
C24A C 0.0731(2) 0.46580(14) 0.10812(11) 0.0305(6) Uani 1 1 d . . .
H24A H 0.1084 0.4264 0.1261 0.037 Uiso 1 1 calc R . .
P1B P 0.12659(5) 0.02771(4) 0.18886(3) 0.02647(16) Uani 1 1 d . . .
C1B C 0.0083(2) 0.05343(14) 0.14670(12) 0.0312(6) Uani 1 1 d . . .
C2B C -0.0238(2) 0.01646(16) 0.09372(13) 0.0462(8) Uani 1 1 d . . .
H2B H 0.0175 -0.0196 0.0785 0.055 Uiso 1 1 calc R . .
C3B C -0.1180(3) 0.03374(19) 0.06370(15) 0.0597(10) Uani 1 1 d . . .
H3B H -0.1400 0.0090 0.0284 0.072 Uiso 1 1 calc R . .
C4B C -0.1784(2) 0.08699(18) 0.08598(16) 0.0543(9) Uani 1 1 d . . .
H4B H -0.2413 0.0982 0.0656 0.065 Uiso 1 1 calc R . .
C5B C -0.1476(2) 0.12408(17) 0.13789(16) 0.0527(9) Uani 1 1 d . . .
H5B H -0.1893 0.1602 0.1526 0.063 Uiso 1 1 calc R . .
C6B C -0.0530(2) 0.10737(15) 0.16873(14) 0.0412(7) Uani 1 1 d . . .
H6B H -0.0315 0.1325 0.2040 0.049 Uiso 1 1 calc R . .
C7B C 0.10302(19) -0.04986(13) 0.23562(11) 0.0255(6) Uani 1 1 d . . .
C8B C 0.0122(2) -0.08920(14) 0.22676(11) 0.0302(6) Uani 1 1 d . . .
H8B H -0.0385 -0.0743 0.1976 0.036 Uiso 1 1 calc R . .
C9B C -0.0027(2) -0.15086(15) 0.26155(12) 0.0372(7) Uani 1 1 d . . .
H9B H -0.0638 -0.1771 0.2556 0.045 Uiso 1 1 calc R . .
C10B C 0.0719(2) -0.17359(14) 0.30471(12) 0.0362(7) Uani 1 1 d . . .
H10B H 0.0608 -0.2145 0.3283 0.043 Uiso 1 1 calc R . .
C11B C 0.1636(2) -0.13539(15) 0.31296(12) 0.0354(7) Uani 1 1 d . . .
H11B H 0.2148 -0.1516 0.3412 0.042 Uiso 1 1 calc R . .
C12B C 0.1794(2) -0.07299(14) 0.27928(11) 0.0316(6) Uani 1 1 d . . .
H12B H 0.2403 -0.0467 0.2856 0.038 Uiso 1 1 calc R . .
C13B C 0.16807(19) 0.10304(13) 0.23680(11) 0.0264(6) Uani 1 1 d . . .
C14B C 0.1467(2) 0.10580(15) 0.29749(12) 0.0428(8) Uani 1 1 d . . .
H14B H 0.1110 0.0679 0.3145 0.051 Uiso 1 1 calc R . .
C15B C 0.1786(3) 0.16497(16) 0.33257(13) 0.0535(9) Uani 1 1 d . . .
H15B H 0.1645 0.1666 0.3733 0.064 Uiso 1 1 calc R . .
C16B C 0.2308(2) 0.22142(16) 0.30787(12) 0.0419(7) Uani 1 1 d . . .
H16B H 0.2522 0.2609 0.3319 0.050 Uiso 1 1 calc R . .
C17B C 0.2515(2) 0.21969(15) 0.24767(12) 0.0388(7) Uani 1 1 d . . .
H17B H 0.2864 0.2582 0.2309 0.047 Uiso 1 1 calc R . .
C18B C 0.2203(2) 0.16056(14) 0.21195(12) 0.0328(6) Uani 1 1 d . . .
H18B H 0.2344 0.1594 0.1712 0.039 Uiso 1 1 calc R . .
C19B C 0.2237(2) 0.00663(13) 0.13698(11) 0.0293(6) Uani 1 1 d . . .
C20B C 0.2881(2) -0.05325(14) 0.14720(12) 0.0318(6) Uani 1 1 d . . .
H20B H 0.2795 -0.0837 0.1802 0.038 Uiso 1 1 calc R . .
C21B C 0.3647(2) -0.06770(16) 0.10858(13) 0.0401(7) Uani 1 1 d . . .
H21B H 0.4075 -0.1078 0.1156 0.048 Uiso 1 1 calc R . .
C22B C 0.3778(2) -0.02248(16) 0.05940(13) 0.0427(7) Uani 1 1 d . . .
H22B H 0.4296 -0.0323 0.0335 0.051 Uiso 1 1 calc R . .
C23B C 0.3147(2) 0.03680(16) 0.04876(13) 0.0457(8) Uani 1 1 d . . .
H23B H 0.3244 0.0672 0.0159 0.055 Uiso 1 1 calc R . .
C24B C 0.2368(2) 0.05145(14) 0.08661(11) 0.0357(7) Uani 1 1 d . . .
H24B H 0.1931 0.0909 0.0787 0.043 Uiso 1 1 calc R . .
N1C N 0.5875(2) 0.53784(17) 0.22233(14) 0.0630(8) Uani 1 1 d . . .
C2C C 0.5502(3) 0.56662(18) 0.26060(17) 0.0506(9) Uani 1 1 d . . .
C1C C 0.5017(3) 0.6028(2) 0.30984(17) 0.0739(11) Uani 1 1 d . . .
H1C1 H 0.4759 0.6494 0.2962 0.111 Uiso 1 1 calc R . .
H1C2 H 0.5514 0.6093 0.3436 0.111 Uiso 1 1 calc R . .
H1C3 H 0.4457 0.5735 0.3222 0.111 Uiso 1 1 calc R . .

loop_
_atom_site_aniso_label
_atom_site_aniso_U_11
_atom_site_aniso_U_22
_atom_site_aniso_U_33
_atom_site_aniso_U_23
_atom_site_aniso_U_13
_atom_site_aniso_U_12
Ni1 0.01705(16) 0.02769(18) 0.02404(16) 0.00052(15) 0.00221(13) -0.00077(14)
S1 0.0201(3) 0.0365(4) 0.0241(3) 0.0009(3) 0.0028(3) -0.0022(3)
S4 0.0198(3) 0.0391(4) 0.0298(4) -0.0080(3) 0.0037(3) -0.0002(3)
S3 0.0185(3) 0.0425(4) 0.0282(3) -0.0085(3) 0.0007(3) 0.0011(3)
S2 0.0180(3) 0.0418(4) 0.0264(3) -0.0041(3) 0.0029(3) -0.0023(3)
N2 0.0155(11) 0.0474(14) 0.0309(12) -0.0116(11) 0.0003(9) -0.0010(10)
C3 0.0170(12) 0.0270(14) 0.0308(14) 0.0039(12) 0.0016(11) -0.0012(11)
C7 0.0196(13) 0.0273(14) 0.0253(13) 0.0009(11) 0.0037(11) -0.0018(10)
C6 0.0174(12) 0.0305(15) 0.0261(13) 0.0007(12) 0.0034(11) -0.0013(11)
C2 0.0182(12) 0.0281(14) 0.0243(13) 0.0037(11) 0.0012(11) -0.0026(10)
N1 0.0146(11) 0.0550(16) 0.0312(12) -0.0066(11) 0.0006(10) -0.0017(10)
C1 0.0243(14) 0.0358(16) 0.0295(14) 0.0039(13) 0.0025(12) 0.0004(12)
C5 0.0213(13) 0.0299(15) 0.0268(14) -0.0036(11) 0.0040(12) -0.0009(11)
C8 0.0240(14) 0.0342(16) 0.0310(15) -0.0032(13) 0.0022(12) -0.0025(12)
C4 0.0225(13) 0.0289(14) 0.0307(14) -0.0016(12) -0.0002(12) 0.0008(12)
O2 0.0235(10) 0.0585(13) 0.0332(10) -0.0128(10) 0.0063(9) 0.0003(9)
O3 0.0211(9) 0.0522(12) 0.0340(10) -0.0154(10) 0.0045(8) -0.0003(9)
O4 0.0286(11) 0.0673(15) 0.0414(12) -0.0260(11) -0.0005(9) -0.0032(10)
O1 0.0309(11) 0.0754(15) 0.0271(10) -0.0096(10) 0.0018(9) -0.0074(10)
P1A 0.0259(4) 0.0254(4) 0.0281(4) 0.0004(3) 0.0018(3) -0.0001(3)
C1A 0.0332(16) 0.0296(15) 0.0286(15) 0.0030(12) -0.0050(13) 0.0008(12)
C2A 0.0361(17) 0.0385(17) 0.0478(18) -0.0030(14) -0.0043(14) -0.0012(13)
C3A 0.050(2) 0.043(2) 0.064(2) 0.0052(17) -0.0180(18) -0.0134(16)
C4A 0.075(3) 0.0354(19) 0.051(2) -0.0050(15) -0.0235(19) -0.0076(18)
C5A 0.078(3) 0.041(2) 0.051(2) -0.0175(16) 0.0015(19) 0.0056(18)
C6A 0.0443(18) 0.0419(18) 0.0461(18) -0.0112(15) 0.0059(15) -0.0004(15)
C7A 0.0287(14) 0.0272(15) 0.0304(15) -0.0007(12) -0.0036(12) -0.0038(12)
C8A 0.0372(17) 0.0505(19) 0.0376(16) 0.0058(14) 0.0064(14) 0.0072(14)
C9A 0.046(2) 0.065(2) 0.0338(17) 0.0134(16) 0.0024(15) -0.0020(17)
C10A 0.0477(19) 0.0435(19) 0.0398(18) 0.0131(15) -0.0145(16) -0.0085(15)
C11A 0.0391(18) 0.0472(19) 0.050(2) 0.0054(15) -0.0094(16) 0.0093(14)
C12A 0.0347(16) 0.0413(17) 0.0376(16) 0.0022(14) 0.0000(14) 0.0031(13)
C13A 0.0222(14) 0.0280(15) 0.0313(15) 0.0037(12) 0.0000(12) 0.0010(11)
C14A 0.0351(16) 0.0314(16) 0.0329(15) 0.0028(13) 0.0007(13) 0.0014(12)
C15A 0.0415(17) 0.0399(17) 0.0368(16) -0.0046(14) -0.0007(14) 0.0085(14)
C16A 0.0345(16) 0.052(2) 0.0350(16) -0.0010(15) 0.0090(14) 0.0077(14)
C17A 0.0475(19) 0.047(2) 0.0402(18) 0.0096(15) 0.0131(15) -0.0020(15)
C18A 0.0405(17) 0.0301(16) 0.0400(17) 0.0016(13) 0.0094(14) -0.0016(13)
C19A 0.0284(14) 0.0290(15) 0.0222(13) -0.0012(11) 0.0030(11) 0.0025(12)
C20A 0.0310(15) 0.0363(16) 0.0283(15) 0.0022(12) 0.0045(13) 0.0012(12)
C21A 0.0344(16) 0.0502(19) 0.0277(15) 0.0040(13) 0.0039(13) 0.0127(14)
C22A 0.0250(15) 0.065(2) 0.0247(15) -0.0051(14) 0.0010(12) 0.0009(15)
C23A 0.0328(16) 0.0498(19) 0.0298(15) -0.0005(14) 0.0066(13) -0.0111(14)
C24A 0.0331(15) 0.0332(16) 0.0255(14) 0.0012(12) 0.0042(12) 0.0017(12)
P1B 0.0309(4) 0.0254(4) 0.0231(3) 0.0015(3) 0.0013(3) -0.0009(3)
C1B 0.0364(16) 0.0257(15) 0.0313(15) 0.0079(12) -0.0005(13) -0.0011(12)
C2B 0.054(2) 0.0426(18) 0.0402(17) -0.0056(15) -0.0117(16) 0.0069(15)
C3B 0.062(2) 0.064(2) 0.049(2) -0.0023(18) -0.0247(18) 0.0035(19)
C4B 0.0426(19) 0.051(2) 0.066(2) 0.0158(18) -0.0196(18) 0.0039(16)
C5B 0.0419(19) 0.045(2) 0.070(2) 0.0012(17) -0.0023(17) 0.0104(15)
C6B 0.0405(17) 0.0372(17) 0.0453(18) -0.0031(14) -0.0023(15) 0.0047(14)
C7B 0.0286(14) 0.0270(14) 0.0212(13) -0.0012(11) 0.0038(11) 0.0013(11)
C8B 0.0311(15) 0.0315(16) 0.0280(14) 0.0005(12) 0.0021(12) -0.0013(12)
C9B 0.0409(17) 0.0327(16) 0.0389(17) -0.0033(13) 0.0099(14) -0.0106(13)
C10B 0.0521(19) 0.0265(15) 0.0314(16) 0.0064(12) 0.0124(14) -0.0005(14)
C11B 0.0429(17) 0.0368(17) 0.0267(14) 0.0045(13) 0.0047(13) 0.0070(13)
C12B 0.0322(15) 0.0345(16) 0.0284(15) 0.0015(12) 0.0038(13) -0.0024(12)
C13B 0.0289(14) 0.0266(14) 0.0240(14) 0.0023(11) 0.0022(12) 0.0016(11)
C14B 0.065(2) 0.0341(17) 0.0310(16) -0.0021(13) 0.0131(15) -0.0146(14)
C15B 0.092(3) 0.045(2) 0.0254(15) -0.0060(14) 0.0162(17) -0.0188(18)
C16B 0.060(2) 0.0336(17) 0.0329(15) -0.0108(14) 0.0061(14) -0.0135(15)
C17B 0.0503(17) 0.0309(16) 0.0364(16) -0.0034(14) 0.0115(14) -0.0123(14)
C18B 0.0418(17) 0.0322(16) 0.0254(14) 0.0008(12) 0.0079(13) -0.0050(13)
C19B 0.0384(16) 0.0244(14) 0.0247(14) -0.0013(11) -0.0017(12) -0.0042(12)
C20B 0.0366(16) 0.0301(15) 0.0289(14) 0.0023(12) 0.0037(13) -0.0009(12)
C21B 0.0395(17) 0.0421(18) 0.0396(17) -0.0029(14) 0.0086(15) 0.0033(14)
C22B 0.0445(18) 0.0463(19) 0.0397(17) -0.0078(15) 0.0205(15) -0.0038(15)
C23B 0.069(2) 0.0423(19) 0.0278(16) 0.0041(14) 0.0189(16) -0.0059(17)
C24B 0.0528(18) 0.0282(15) 0.0265(14) 0.0029(12) 0.0061(14) -0.0001(13)
N1C 0.0509(19) 0.073(2) 0.064(2) -0.0081(17) -0.0055(16) 0.0043(16)
C2C 0.044(2) 0.050(2) 0.056(2) 0.0021(18) -0.0165(18) -0.0016(16)
C1C 0.080(3) 0.078(3) 0.063(2) -0.009(2) -0.002(2) 0.009(2)

loop_
_atom_type_symbol
_atom_type_description
_atom_type_scat_dispersion_real
_atom_type_scat_dispersion_imag
_atom_type_scat_source
C C 0.0033 0.0016 'International Tables Vol C Tables 4.2.6.8 and 6.1.1.4'
H H 0.0000 0.0000 'International Tables Vol C Tables 4.2.6.8 and 6.1.1.4'
N N 0.0061 0.0033 'International Tables Vol C Tables 4.2.6.8 and 6.1.1.4'
Ni Ni 0.3393 1.1124 'International Tables Vol C Tables 4.2.6.8 and 6.1.1.4'
O O 0.0106 0.0060 'International Tables Vol C Tables 4.2.6.8 and 6.1.1.4'
P P 0.1023 0.0942 'International Tables Vol C Tables 4.2.6.8 and 6.1.1.4'
S S 0.1246 0.1234 'International Tables Vol C Tables 4.2.6.8 and 6.1.1.4'

loop_
_geom_angle_atom_site_label_1
_geom_angle_atom_site_label_2
_geom_angle_atom_site_label_3
_geom_angle
_geom_angle_site_symmetry_1
_geom_angle_site_symmetry_3
_geom_angle_publ_flag
S4 Ni1 S1 169.89(3) . . ?
S4 Ni1 S3 94.08(3) . . ?
S1 Ni1 S3 86.43(3) . . ?
S4 Ni1 S2 86.96(3) . . ?
S1 Ni1 S2 94.20(3) . . ?
S3 Ni1 S2 170.52(3) . . ?
C2 S1 Ni1 100.03(8) . . ?
C7 S4 Ni1 99.95(8) . . ?
C6 S3 Ni1 99.92(8) . . ?
C3 S2 Ni1 99.60(8) . . ?
C5 N2 C8 111.2(2) . . ?
C2 C3 C4 108.8(2) . . ?
C2 C3 S2 122.91(18) . . ?
C4 C3 S2 128.28(19) . . ?
C6 C7 C8 108.3(2) . . ?
C6 C7 S4 123.51(18) . . ?
C8 C7 S4 128.20(19) . . ?
C7 C6 C5 108.6(2) . . ?
C7 C6 S3 122.41(18) . . ?
C5 C6 S3 128.96(19) . . ?
C3 C2 C1 108.1(2) . . ?
C3 C2 S1 123.25(17) . . ?
C1 C2 S1 128.68(19) . . ?
C4 N1 C1 111.0(2) . . ?
O1 C1 N1 124.9(2) . . ?
O1 C1 C2 129.2(2) . . ?
N1 C1 C2 106.0(2) . . ?
O3 C5 N2 124.1(2) . . ?
O3 C5 C6 129.5(2) . . ?
N2 C5 C6 106.4(2) . . ?
O4 C8 N2 125.1(2) . . ?
O4 C8 C7 129.4(2) . . ?
N2 C8 C7 105.5(2) . . ?
O2 C4 N1 124.6(2) . . ?
O2 C4 C3 129.3(2) . . ?
N1 C4 C3 106.1(2) . . ?
C1A P1A C19A 111.12(12) . . ?
C1A P1A C13A 111.22(12) . . ?
C19A P1A C13A 106.15(11) . . ?
C1A P1A C7A 106.12(12) . . ?
C19A P1A C7A 109.92(12) . . ?
C13A P1A C7A 112.38(12) . . ?
C2A C1A C6A 119.1(3) . . ?
C2A C1A P1A 119.3(2) . . ?
C6A C1A P1A 121.1(2) . . ?
C3A C2A C1A 119.9(3) . . ?
C4A C3A C2A 120.7(3) . . ?
C3A C4A C5A 119.9(3) . . ?
C6A C5A C4A 120.6(3) . . ?
C5A C6A C1A 119.8(3) . . ?
C12A C7A C8A 119.0(2) . . ?
C12A C7A P1A 122.1(2) . . ?
C8A C7A P1A 118.3(2) . . ?
C9A C8A C7A 120.9(3) . . ?
C8A C9A C10A 119.6(3) . . ?
C11A C10A C9A 120.2(3) . . ?
C10A C11A C12A 120.6(3) . . ?
C7A C12A C11A 119.7(3) . . ?
C18A C13A C14A 119.5(2) . . ?
C18A C13A P1A 120.4(2) . . ?
C14A C13A P1A 119.24(19) . . ?
C15A C14A C13A 120.0(3) . . ?
C16A C15A C14A 120.2(3) . . ?
C17A C16A C15A 120.1(3) . . ?
C16A C17A C18A 120.4(3) . . ?
C13A C18A C17A 119.8(3) . . ?
C24A C19A C20A 119.9(2) . . ?
C24A C19A P1A 118.98(19) . . ?
C20A C19A P1A 120.14(19) . . ?
C21A C20A C19A 119.7(3) . . ?
C22A C21A C20A 120.0(3) . . ?
C21A C22A C23A 120.5(2) . . ?
C22A C23A C24A 119.9(3) . . ?
C23A C24A C19A 120.0(2) . . ?
C7B P1B C13B 109.13(11) . . ?
C7B P1B C19B 110.39(12) . . ?
C13B P1B C19B 110.03(12) . . ?
C7B P1B C1B 109.28(12) . . ?
C13B P1B C1B 108.18(12) . . ?
C19B P1B C1B 109.78(12) . . ?
C6B C1B C2B 119.9(3) . . ?
C6B C1B P1B 119.9(2) . . ?
C2B C1B P1B 120.1(2) . . ?
C3B C2B C1B 119.6(3) . . ?
C4B C3B C2B 120.1(3) . . ?
C3B C4B C5B 121.0(3) . . ?
C4B C5B C6B 119.7(3) . . ?
C1B C6B C5B 119.8(3) . . ?
C8B C7B C12B 119.7(2) . . ?
C8B C7B P1B 120.59(19) . . ?
C12B C7B P1B 119.58(19) . . ?
C7B C8B C9B 119.8(2) . . ?
C10B C9B C8B 120.7(3) . . ?
C9B C10B C11B 119.8(2) . . ?
C10B C11B C12B 120.4(2) . . ?
C11B C12B C7B 119.6(2) . . ?
C14B C13B C18B 119.3(2) . . ?
C14B C13B P1B 121.5(2) . . ?
C18B C13B P1B 119.16(19) . . ?
C15B C14B C13B 119.8(3) . . ?
C16B C15B C14B 120.6(3) . . ?
C15B C16B C17B 120.1(3) . . ?
C16B C17B C18B 119.9(3) . . ?
C17B C18B C13B 120.2(2) . . ?
C20B C19B C24B 119.2(3) . . ?
C20B C19B P1B 120.5(2) . . ?
C24B C19B P1B 120.3(2) . . ?
C21B C20B C19B 120.3(3) . . ?
C20B C21B C22B 120.1(3) . . ?
C23B C22B C21B 120.3(3) . . ?
C22B C23B C24B 120.4(3) . . ?
C23B C24B C19B 119.8(3) . . ?
N1C C2C C1C 179.3(4) . . ?

loop_
_geom_bond_atom_site_label_1
_geom_bond_atom_site_label_2
_geom_bond_distance
_geom_bond_site_symmetry_2
_geom_bond_publ_flag
Ni1 S4 2.2032(7) . ?
Ni1 S1 2.2068(7) . ?
Ni1 S3 2.2107(7) . ?
Ni1 S2 2.2165(8) . ?
S1 C2 1.717(2) . ?
S4 C7 1.718(2) . ?
S3 C6 1.729(2) . ?
S2 C3 1.728(2) . ?
N2 C5 1.389(3) . ?
N2 C8 1.389(3) . ?
C3 C2 1.360(3) . ?
C3 C4 1.478(3) . ?
C7 C6 1.355(3) . ?
C7 C8 1.492(3) . ?
C6 C5 1.469(3) . ?
C2 C1 1.488(3) . ?
N1 C4 1.392(3) . ?
N1 C1 1.395(3) . ?
C1 O1 1.222(3) . ?
C5 O3 1.224(3) . ?
C8 O4 1.208(3) . ?
C4 O2 1.216(3) . ?
P1A C1A 1.795(3) . ?
P1A C19A 1.796(3) . ?
P1A C13A 1.801(3) . ?
P1A C7A 1.801(3) . ?
C1A C2A 1.394(4) . ?
C1A C6A 1.395(4) . ?
C2A C3A 1.378(4) . ?
C3A C4A 1.364(5) . ?
C4A C5A 1.381(5) . ?
C5A C6A 1.375(4) . ?
C7A C12A 1.382(4) . ?
C7A C8A 1.396(4) . ?
C8A C9A 1.378(4) . ?
C9A C10A 1.378(4) . ?
C10A C11A 1.373(4) . ?
C11A C12A 1.392(4) . ?
C13A C18A 1.386(4) . ?
C13A C14A 1.393(3) . ?
C14A C15A 1.383(4) . ?
C15A C16A 1.380(4) . ?
C16A C17A 1.372(4) . ?
C17A C18A 1.390(4) . ?
C19A C24A 1.385(3) . ?
C19A C20A 1.397(3) . ?
C20A C21A 1.385(4) . ?
C21A C22A 1.378(4) . ?
C22A C23A 1.384(4) . ?
C23A C24A 1.384(3) . ?
P1B C7B 1.796(3) . ?
P1B C13B 1.801(3) . ?
P1B C19B 1.803(3) . ?
P1B C1B 1.804(3) . ?
C1B C6B 1.380(4) . ?
C1B C2B 1.390(4) . ?
C2B C3B 1.388(4) . ?
C3B C4B 1.366(5) . ?
C4B C5B 1.368(4) . ?
C5B C6B 1.398(4) . ?
C7B C8B 1.386(3) . ?
C7B C12B 1.401(3) . ?
C8B C9B 1.388(4) . ?
C9B C10B 1.377(4) . ?
C10B C11B 1.384(4) . ?
C11B C12B 1.388(4) . ?
C13B C14B 1.386(4) . ?
C13B C18B 1.388(3) . ?
C14B C15B 1.380(4) . ?
C15B C16B 1.372(4) . ?
C16B C17B 1.373(4) . ?
C17B C18B 1.385(4) . ?
C19B C20B 1.391(3) . ?
C19B C24B 1.402(3) . ?
C20B C21B 1.380(4) . ?
C21B C22B 1.385(4) . ?
C22B C23B 1.374(4) . ?
C23B C24B 1.382(4) . ?
N1C C2C 1.132(4) . ?
C2C C1C 1.453(5) . ?
